data_9004292
loop_
_publ_author_name
'Cooper, M. A.'
'Hawthorne, F. C.'

_publ_section_title
;
 The crystal structure of wherryite, Pb7Cu2(SO4)4(SiO4)2(OH)2, a mixed
 sulfate-silicate with [M(TO4)2] chains
;
_journal_name_full 'The Canadian Mineralogist'
_journal_page_first 373
_journal_page_last 380
_journal_volume 32
_journal_year 1994
_chemical_compound_source 'Mammoth-St Anthony mine, Tiger, Pinal County, Arizona, USA'
_chemical_formula_sum 'Cu2 O26 Pb7 S4 Si2'
_chemical_name_mineral Wherryite
_space_group_IT_number 12
_symmetry_space_group_name_Hall '-C 2y'
_symmetry_space_group_name_H-M 'C 1 2/m 1'
_cell_angle_alpha 90
_cell_angle_beta 91.24
_cell_angle_gamma 90
_cell_length_a 20.789
_cell_length_b 5.787
_cell_length_c 9.142
_cell_formula_units_Z 2
_cell_volume 1099.579
_database_code_amcsd 0005365
_exptl_crystal_density_diffrn 6.578
_cod_original_formula_sum 'Pb7 Cu2 S4 Si2 O26'
_cod_database_code 9004292

loop_
_space_group_symop_operation_xyz
x,y,z
1/2+x,1/2+y,z
x,-y,z
1/2+x,1/2-y,z
-x,y,-z
1/2-x,1/2+y,-z
-x,-y,-z
1/2-x,1/2-y,-z

loop_
_atom_site_aniso_label
_atom_site_aniso_U_11
_atom_site_aniso_U_22
_atom_site_aniso_U_33
_atom_site_aniso_U_12
_atom_site_aniso_U_13
_atom_site_aniso_U_23
Pb1 0.02900 0.02600 0.02600 0.00000 0.00400 0.00000
Pb2 0.02800 0.03100 0.02100 0.00000 0.00100 0.00000
Pb3 0.02800 0.03600 0.02800 0.00000 -0.00100 0.00000
Pb4 0.03700 0.02800 0.03000 0.00000 -0.00400 0.00000
Cu 0.02500 0.02100 0.02200 0.00200 0.00300 0.00000
S1 0.02700 0.01900 0.01700 0.00000 0.00400 0.00000
S2 0.02100 0.02100 0.02000 0.00000 0.00300 0.00000
Si 0.02800 0.02300 0.02600 0.00000 0.00500 0.00000
O1 0.02700 0.01700 0.03800 0.00000 0.00900 0.00000
O2 0.04100 0.03200 0.03200 0.00000 0.01400 0.00000
O3 0.03200 0.02500 0.01500 0.00500 0.00500 0.00000
O4 0.03300 0.04000 0.02500 0.00000 -0.00900 0.00000
O5 0.03600 0.04400 0.02400 0.00000 -0.00500 0.00000
O6 0.04300 0.02800 0.02600 0.00000 0.00700 0.00000
O7 0.03800 0.03600 0.01900 0.00000 0.00700 -0.00100
O8 0.04000 0.06200 0.03300 -0.00600 -0.00200 0.00900
O9 0.01900 0.05400 0.05600 0.00000 0.00300 0.00000
O10 0.02500 0.03000 0.02100 0.00000 -0.00500 0.00000

loop_
_atom_site_label
_atom_site_fract_x
_atom_site_fract_y
_atom_site_fract_z
Pb1 0.14340 0.00000 0.26320
Pb2 0.47390 0.00000 0.70610
Pb3 0.34190 0.00000 0.32120
Pb4 0.00000 0.00000 0.00000
Cu 0.25000 0.25000 0.00000
S1 0.26680 0.00000 0.65750
S2 0.43180 0.50000 0.34750
Si 0.39600 0.00000 -0.00890
O1 0.31920 0.00000 0.03000
O2 0.33560 0.00000 0.61500
O3 0.41730 0.21600 -0.11000
O4 0.22350 0.00000 0.53100
O5 0.38500 0.50000 0.22200
O6 0.43510 0.00000 0.14800
O7 0.25760 0.20600 -0.25100
O8 0.42360 0.29300 0.43800
O9 0.50360 0.50000 -0.28500
O10 0.30910 0.50000 -0.02900

loop_
_cod_related_entry_id
_cod_related_entry_database
_cod_related_entry_code
1 AMCSD 0005365
